data_7132376
loop_
_publ_author_name
'Chand, Shiv'
'Sharma, Anup Kumar'
'Pandey, Anand Kumar'
'Singh, Krishna Nand'

_publ_section_title
;
 Synthesis of unsymmetrical ketones via dual catalysed cross-coupling of
 \a,\b-unsaturated carboxylic acids with aryldiazonium salts
;
_journal_name_full 'Chemical Communications'
_journal_paper_doi 10.1039/D3CC04898E
_journal_year 2023
_chemical_formula_sum 'C14 H9 N O'
_chemical_formula_weight 207.23
_space_group_crystal_system monoclinic
_space_group_IT_number 14
_space_group_name_Hall '-P 2yn'
_space_group_name_H-M_alt 'P 1 21/n 1'
_atom_sites_solution_hydrogens geom
_audit_creation_method SHELXL-2018/3
_audit_update_record
;
2023-05-12 deposited with the CCDC.	2023-11-20 downloaded from the CCDC.
;
_cell_angle_alpha 90
_cell_angle_beta 92.136(7)
_cell_angle_gamma 90
_cell_formula_units_Z 4
_cell_length_a 3.9049(5)
_cell_length_b 23.030(3)
_cell_length_c 11.4621(12)
_cell_measurement_temperature 296(2)
_cell_volume 1030.1(2)
_computing_structure_refinement 'SHELXL-2018/3 (Sheldrick, 2018)'
_computing_structure_solution 'SHELXT 2014/5 (Sheldrick, 2014)'
_diffrn_ambient_temperature 296(2)
_diffrn_measured_fraction_theta_full 0.932
_diffrn_measured_fraction_theta_max 0.927
_diffrn_radiation_type CuK\a
_diffrn_radiation_wavelength 1.54178
_diffrn_reflns_av_R_equivalents 0.0754
_diffrn_reflns_av_unetI/netI 0.0564
_diffrn_reflns_Laue_measured_fraction_full 0.932
_diffrn_reflns_Laue_measured_fraction_max 0.927
_diffrn_reflns_limit_h_max 3
_diffrn_reflns_limit_h_min -4
_diffrn_reflns_limit_k_max 27
_diffrn_reflns_limit_k_min -26
_diffrn_reflns_limit_l_max 13
_diffrn_reflns_limit_l_min -10
_diffrn_reflns_number 12115
_diffrn_reflns_point_group_measured_fraction_full 0.932
_diffrn_reflns_point_group_measured_fraction_max 0.927
_diffrn_reflns_theta_full 67.679
_diffrn_reflns_theta_max 68.306
_diffrn_reflns_theta_min 3.839
_exptl_absorpt_coefficient_mu 1.157
_exptl_crystal_density_diffrn 1.457
_exptl_crystal_F_000 462
_refine_diff_density_max 0.385
_refine_diff_density_min -0.257
_refine_diff_density_rms 0.067
_refine_ls_extinction_coef 0.0045(11)
_refine_ls_extinction_expression Fc^*^=kFc[1+0.001xFc^2^\l^3^/sin(2\q)]^-1/4^
_refine_ls_extinction_method 'SHELXL-2018/3 (Sheldrick 2018)'
_refine_ls_goodness_of_fit_ref 1.048
_refine_ls_hydrogen_treatment constr
_refine_ls_matrix_type full
_refine_ls_number_parameters 146
_refine_ls_number_reflns 1756
_refine_ls_number_restraints 0
_refine_ls_restrained_S_all 1.048
_refine_ls_R_factor_all 0.1108
_refine_ls_R_factor_gt 0.0787
_refine_ls_shift/su_max 0.000
_refine_ls_shift/su_mean 0.000
_refine_ls_structure_factor_coef Fsqd
_refine_ls_weighting_details 'w=1/[\s^2^(Fo^2^)+(0.0652P)^2^+2.3690P] where P=(Fo^2^+2Fc^2^)/3'
_refine_ls_weighting_scheme calc
_refine_ls_wR_factor_gt 0.1751
_refine_ls_wR_factor_ref 0.1914
_reflns_Friedel_coverage 0.000
_reflns_number_gt 1270
_reflns_number_total 1756
_reflns_threshold_expression 'I > 2\s(I)'
_cod_data_source_file d3cc04898e2.cif
_cod_data_source_block data1_a
_cod_depositor_comments
;

2025-01-30
Z value and formula fixed to values more according to usual
chemical conventions.                 miguel
;
_cod_original_formula_sum 'C H N O'
_cod_original_formula_weight 43.03
_cod_original_formula_units_Z 21
_cod_original_sg_symbol_H-M 'P 21/n'
_cod_database_code 7132376
_shelx_shelxl_version_number 2018/3
_shelx_space_group_comment
;
The symmetry employed for this shelxl refinement is uniquely defined
by the following loop, which should always be used as a source of
symmetry information in preference to the above space-group names.
They are only intended as comments.
;

loop_
_space_group_symop_operation_xyz
'x, y, z'
'-x+1/2, y+1/2, -z+1/2'
'-x, -y, -z'
'x-1/2, -y-1/2, z-1/2'

loop_
_atom_site_label
_atom_site_type_symbol
_atom_site_fract_x
_atom_site_fract_y
_atom_site_fract_z
_atom_site_U_iso_or_equiv
_atom_site_adp_type
_atom_site_occupancy
_atom_site_site_symmetry_order
_atom_site_calc_flag
_atom_site_refinement_flags_posn
_atom_site_refinement_flags_adp
_atom_site_refinement_flags_occupancy
_atom_site_disorder_assembly
_atom_site_disorder_group
O1 O 0.6375(7) 0.23117(11) 0.3147(2) 0.0399(8) Uani 1 1 d . . . . .
N1 N 0.3087(10) 0.49923(15) 0.6640(3) 0.0478(10) Uani 1 1 d . . . . .
C9 C 0.6633(10) 0.30256(16) 0.5886(3) 0.0296(9) Uani 1 1 d . . . . .
H9 H 0.781441 0.274327 0.631833 0.036 Uiso 1 1 calc R U . . .
C8 C 0.5311(9) 0.28952(15) 0.4770(3) 0.0280(9) Uani 1 1 d . . . . .
C2 C 0.5708(9) 0.17709(15) 0.4876(3) 0.0269(9) Uani 1 1 d . . . . .
C11 C 0.4372(10) 0.39924(16) 0.5712(3) 0.0298(9) Uani 1 1 d . . . . .
C10 C 0.6193(10) 0.35734(16) 0.6351(3) 0.0300(9) Uani 1 1 d . . . . .
H10 H 0.711342 0.366148 0.709016 0.036 Uiso 1 1 calc R U . . .
C7 C 0.4237(10) 0.17268(16) 0.5958(3) 0.0292(9) Uani 1 1 d . . . . .
H7 H 0.328816 0.205282 0.629947 0.035 Uiso 1 1 calc R U . . .
C13 C 0.3595(10) 0.33268(16) 0.4124(3) 0.0302(9) Uani 1 1 d . . . . .
H13 H 0.277534 0.324551 0.336899 0.036 Uiso 1 1 calc R U . . .
C1 C 0.5846(9) 0.23198(16) 0.4198(3) 0.0286(9) Uani 1 1 d . . . . .
C6 C 0.4186(10) 0.11941(16) 0.6530(3) 0.0310(9) Uani 1 1 d . . . . .
H6 H 0.319061 0.116590 0.725263 0.037 Uiso 1 1 calc R U . . .
C3 C 0.7040(10) 0.12705(16) 0.4370(3) 0.0312(9) Uani 1 1 d . . . . .
H3 H 0.796967 0.129208 0.363566 0.037 Uiso 1 1 calc R U . . .
C4 C 0.6990(10) 0.07460(17) 0.4947(3) 0.0353(10) Uani 1 1 d . . . . .
H4 H 0.789467 0.041648 0.460480 0.042 Uiso 1 1 calc R U . . .
C12 C 0.3098(10) 0.38707(16) 0.4585(3) 0.0332(10) Uani 1 1 d . . . . .
H12 H 0.192702 0.415382 0.415110 0.040 Uiso 1 1 calc R U . . .
C5 C 0.5592(10) 0.07095(17) 0.6039(3) 0.0354(10) Uani 1 1 d . . . . .
H5 H 0.560474 0.035778 0.643745 0.042 Uiso 1 1 calc R U . . .
C14 C 0.3728(11) 0.45492(17) 0.6223(3) 0.0361(10) Uani 1 1 d . . . . .

loop_
_atom_site_aniso_label
_atom_site_aniso_U_11
_atom_site_aniso_U_22
_atom_site_aniso_U_33
_atom_site_aniso_U_23
_atom_site_aniso_U_13
_atom_site_aniso_U_12
O1 0.061(2) 0.0405(16) 0.0189(14) -0.0015(12) 0.0042(12) 0.0009(13)
N1 0.064(3) 0.039(2) 0.042(2) -0.0043(17) 0.0106(19) 0.0016(17)
C9 0.034(2) 0.033(2) 0.021(2) -0.0017(16) 0.0029(16) -0.0032(16)
C8 0.027(2) 0.032(2) 0.025(2) 0.0013(16) 0.0044(16) -0.0028(15)
C2 0.030(2) 0.031(2) 0.020(2) -0.0020(16) -0.0034(15) -0.0024(15)
C11 0.037(2) 0.029(2) 0.024(2) 0.0025(16) 0.0061(17) 0.0001(16)
C10 0.032(2) 0.036(2) 0.022(2) -0.0050(16) 0.0062(16) -0.0072(16)
C7 0.033(2) 0.032(2) 0.023(2) -0.0043(16) 0.0007(16) -0.0019(16)
C13 0.036(2) 0.034(2) 0.021(2) 0.0025(16) 0.0008(16) -0.0011(16)
C1 0.032(2) 0.035(2) 0.019(2) -0.0008(16) 0.0019(16) -0.0013(16)
C6 0.033(2) 0.038(2) 0.022(2) -0.0006(17) -0.0028(16) -0.0074(17)
C3 0.034(2) 0.038(2) 0.021(2) -0.0045(17) 0.0004(16) -0.0011(17)
C4 0.040(2) 0.031(2) 0.034(2) -0.0073(18) -0.0044(18) -0.0017(17)
C12 0.036(2) 0.032(2) 0.031(2) 0.0092(17) 0.0042(18) 0.0004(16)
C5 0.043(3) 0.031(2) 0.031(2) 0.0031(18) -0.0039(18) -0.0059(17)
C14 0.043(3) 0.035(2) 0.031(2) 0.0018(18) 0.0101(18) -0.0011(18)

loop_
_atom_type_symbol
_atom_type_description
_atom_type_scat_dispersion_real
_atom_type_scat_dispersion_imag
_atom_type_scat_source
C C 0.0181 0.0091 'International Tables Vol C Tables 4.2.6.8 and 6.1.1.4'
H H 0.0000 0.0000 'International Tables Vol C Tables 4.2.6.8 and 6.1.1.4'
N N 0.0311 0.0180 'International Tables Vol C Tables 4.2.6.8 and 6.1.1.4'
O O 0.0492 0.0322 'International Tables Vol C Tables 4.2.6.8 and 6.1.1.4'

loop_
_geom_angle_atom_site_label_1
_geom_angle_atom_site_label_2
_geom_angle_atom_site_label_3
_geom_angle
_geom_angle_site_symmetry_1
_geom_angle_site_symmetry_3
_geom_angle_publ_flag
C10 C9 C8 120.2(4) . . ?
C10 C9 H9 119.9 . . ?
C8 C9 H9 119.9 . . ?
C9 C8 C13 119.2(3) . . ?
C9 C8 C1 122.7(3) . . ?
C13 C8 C1 118.0(3) . . ?
C7 C2 C3 118.8(3) . . ?
C7 C2 C1 123.6(3) . . ?
C3 C2 C1 117.6(3) . . ?
C10 C11 C12 120.4(3) . . ?
C10 C11 C14 119.9(3) . . ?
C12 C11 C14 119.7(4) . . ?
C9 C10 C11 119.9(4) . . ?
C9 C10 H10 120.1 . . ?
C11 C10 H10 120.1 . . ?
C2 C7 C6 119.9(3) . . ?
C2 C7 H7 120.0 . . ?
C6 C7 H7 120.0 . . ?
C12 C13 C8 121.0(4) . . ?
C12 C13 H13 119.5 . . ?
C8 C13 H13 119.5 . . ?
O1 C1 C2 120.7(3) . . ?
O1 C1 C8 118.3(3) . . ?
C2 C1 C8 121.1(3) . . ?
C5 C6 C7 120.7(4) . . ?
C5 C6 H6 119.7 . . ?
C7 C6 H6 119.7 . . ?
C4 C3 C2 120.7(4) . . ?
C4 C3 H3 119.6 . . ?
C2 C3 H3 119.6 . . ?
C3 C4 C5 120.0(4) . . ?
C3 C4 H4 120.0 . . ?
C5 C4 H4 120.0 . . ?
C13 C12 C11 119.2(4) . . ?
C13 C12 H12 120.4 . . ?
C11 C12 H12 120.4 . . ?
C6 C5 C4 119.9(4) . . ?
C6 C5 H5 120.1 . . ?
C4 C5 H5 120.1 . . ?
N1 C14 C11 177.5(5) . . ?

loop_
_geom_bond_atom_site_label_1
_geom_bond_atom_site_label_2
_geom_bond_distance
_geom_bond_site_symmetry_2
_geom_bond_publ_flag
O1 C1 1.230(4) . ?
N1 C14 1.158(5) . ?
C9 C10 1.383(5) . ?
C9 C8 1.394(5) . ?
C9 H9 0.9300 . ?
C8 C13 1.396(5) . ?
C8 C1 1.497(5) . ?
C2 C7 1.391(5) . ?
C2 C3 1.399(5) . ?
C2 C1 1.486(5) . ?
C11 C10 1.391(5) . ?
C11 C12 1.395(5) . ?
C11 C14 1.436(5) . ?
C10 H10 0.9300 . ?
C7 C6 1.391(5) . ?
C7 H7 0.9300 . ?
C13 C12 1.377(5) . ?
C13 H13 0.9300 . ?
C6 C5 1.374(5) . ?
C6 H6 0.9300 . ?
C3 C4 1.378(5) . ?
C3 H3 0.9300 . ?
C4 C5 1.386(5) . ?
C4 H4 0.9300 . ?
C12 H12 0.9300 . ?
C5 H5 0.9300 . ?
